data_4115739
loop_
_publ_author_name
'Stephen M. Holmes'
'Daniel F. Schafer'
'Peter T. Wolczanski'
'Emil B. Lobkovsky'

_publ_section_title
;
 Synthesis of (tBu3SiNH)2ClW\\tbWCl(NHSitBu3)2 and Its Degradation via NH
 Bond Activation
;
_journal_name_full 'Journal of the American Chemical Society'
_journal_page_first 10571
_journal_page_last 10583
_journal_paper_doi 10.1021/ja010957h
_journal_volume 123
_journal_year 2001
_chemical_formula_sum 'C14.5 H29.5 Cl N1.5 Si W0.5'
_chemical_formula_weight 380.36
_chemical_name_systematic
; 
 ? 
;
_space_group_IT_number 15
_symmetry_cell_setting monoclinic
_symmetry_space_group_name_Hall '-C 2yc'
_symmetry_space_group_name_H-M 'C 1 2/c 1'
_atom_sites_solution_hydrogens geom
_atom_sites_solution_primary direct
_atom_sites_solution_secondary difmap
_audit_creation_method SHELXL
_cell_angle_alpha 90.00
_cell_angle_beta 93.97(3)
_cell_angle_gamma 90.00
_cell_formula_units_Z 8
_cell_length_a 11.999(2)
_cell_length_b 12.801(3)
_cell_length_c 23.170(5)
_cell_measurement_temperature 173(2)
_cell_volume 3550.4(13)
_computing_cell_refinement SAINT+
_computing_data_collection SMART
_computing_data_reduction SAINT+
_computing_molecular_graphics SHELXTL
_computing_publication_material SHELXTL
_computing_structure_refinement 'SHELXL-93 (Sheldrick, 1993)'
_computing_structure_solution 'SHELXS-86 (Sheldrick, 1990)'
_diffrn_ambient_temperature 173(2)
_diffrn_measurement_device 'Bruker 1K  CCD'
_diffrn_measurement_method '0.3 deg. omega scan'
_diffrn_radiation_monochromator graphite
_diffrn_radiation_source 'fine-focus sealed tube'
_diffrn_radiation_type MoK\a
_diffrn_radiation_wavelength 0.71073
_diffrn_reflns_av_R_equivalents 0.0616
_diffrn_reflns_av_sigmaI/netI 0.0838
_diffrn_reflns_limit_h_max 14
_diffrn_reflns_limit_h_min -15
_diffrn_reflns_limit_k_max 16
_diffrn_reflns_limit_k_min -16
_diffrn_reflns_limit_l_max 30
_diffrn_reflns_limit_l_min -29
_diffrn_reflns_number 11393
_diffrn_reflns_theta_max 28.57
_diffrn_reflns_theta_min 1.76
_exptl_absorpt_coefficient_mu 3.493
_exptl_absorpt_correction_T_max 0.962333
_exptl_absorpt_correction_T_min 0.794497
_exptl_absorpt_correction_type SADABS
_exptl_crystal_density_diffrn 1.423
_exptl_crystal_description block
_exptl_crystal_F_000 1560
_exptl_crystal_size_max 0.10
_exptl_crystal_size_mid 0.05
_exptl_crystal_size_min 0.05
_refine_diff_density_max 1.575
_refine_diff_density_min -1.826
_refine_diff_density_rms 0.147
_refine_ls_extinction_method none
_refine_ls_goodness_of_fit_all 0.984
_refine_ls_goodness_of_fit_obs 1.020
_refine_ls_hydrogen_treatment riding
_refine_ls_matrix_type full
_refine_ls_number_parameters 169
_refine_ls_number_reflns 3020
_refine_ls_number_restraints 0
_refine_ls_restrained_S_all 1.048
_refine_ls_restrained_S_obs 1.020
_refine_ls_R_factor_all 0.0793
_refine_ls_R_factor_obs 0.0418
_refine_ls_shift/esd_max 0.001
_refine_ls_shift/esd_mean 0.000
_refine_ls_structure_factor_coef Fsqd
_refine_ls_weighting_details 'w=1/[\s^2^(Fo^2^)+(0.0621P)^2^+0.0000P] where P=(Fo^2^+2Fc^2^)/3'
_refine_ls_weighting_scheme calc
_refine_ls_wR_factor_all 0.1203
_refine_ls_wR_factor_obs 0.0956
_reflns_number_observed 2583
_reflns_number_total 4120
_reflns_observed_criterion >2sigma(I)
_cod_data_source_file ja010957h_4.cif
_cod_data_source_block W(NSitBu3)2Cl2py.6-py.cif_file
_cod_depositor_comments
;
The following automatic conversions were performed:

'_refine_ls_weighting_scheme' value 'calc
w=1/[\s^2^(Fo^2^)+(0.0621P)^2^+0.0000P] where P=(Fo^2^+2Fc^2^)/3' was
changed to 'calc'. New tag '_refine_ls_weighting_details' was
created. The value of the new tag was set to
'w=1/[\s^2^(Fo^2^)+(0.0621P)^2^+0.0000P] where P=(Fo^2^+2Fc^2^)/3'.

Automatic conversion script
Id: cif_fix_values 3143 2015-03-26 13:38:13Z robertas 
;
_cod_original_cell_volume 3550.4(12)
_cod_original_formula_sum 'C14.50 H29.50 Cl N1.50 Si W0.50'
_cod_database_code 4115739

loop_
_symmetry_equiv_pos_as_xyz
'x, y, z'
'x, -y, z+1/2'
'x+1/2, y+1/2, z'
'x+1/2, -y+1/2, z+1/2'
'-x, -y, -z'
'-x, y, -z-1/2'
'-x+1/2, -y+1/2, -z'
'-x+1/2, y+1/2, -z-1/2'

loop_
_atom_site_aniso_label
_atom_site_aniso_U_11
_atom_site_aniso_U_22
_atom_site_aniso_U_33
_atom_site_aniso_U_23
_atom_site_aniso_U_13
_atom_site_aniso_U_12
W1 0.0353(3) 0.0162(2) 0.0087(2) 0.000 0.00506(14) 0.000
Cl1 0.0457(12) 0.0409(11) 0.0489(12) 0.0017(9) 0.0004(10) 0.0002(9)
Si1 0.0220(10) 0.0235(9) 0.0094(8) -0.0012(7) 0.0053(7) -0.0027(7)
N1 0.020(3) 0.035(3) 0.009(2) -0.011(2) 0.002(2) -0.002(2)
N2 0.023(4) 0.029(4) 0.015(4) 0.000 0.001(3) 0.000
C1 0.036(4) 0.029(4) 0.026(4) 0.001(3) 0.005(3) -0.002(3)
C2 0.038(5) 0.029(4) 0.036(4) 0.008(3) 0.004(4) -0.006(3)
C3 0.054(8) 0.028(6) 0.037(6) 0.000 -0.010(6) 0.000
C4 0.051(5) 0.033(4) 0.016(3) 0.001(3) -0.004(3) 0.003(3)
C5 0.050(6) 0.061(5) 0.037(5) -0.005(4) -0.010(4) 0.015(4)
C6 0.083(7) 0.034(4) 0.036(5) -0.003(4) 0.000(5) -0.001(4)
C7 0.067(6) 0.052(5) 0.013(4) 0.009(3) 0.001(4) 0.007(4)
C8 0.033(4) 0.036(4) 0.024(3) -0.010(3) 0.012(3) -0.018(3)
C9 0.047(5) 0.041(4) 0.028(4) -0.012(3) 0.012(4) -0.016(4)
C10 0.067(6) 0.042(5) 0.042(5) 0.011(4) 0.013(4) -0.013(4)
C11 0.051(6) 0.064(6) 0.046(5) -0.014(4) 0.031(4) -0.025(4)
C12 0.024(4) 0.036(4) 0.022(3) -0.003(3) 0.012(3) -0.003(3)
C13 0.030(4) 0.056(5) 0.041(4) -0.004(4) 0.012(4) -0.017(4)
C14 0.025(4) 0.070(6) 0.037(4) -0.009(4) -0.001(3) 0.012(4)
C15 0.037(5) 0.048(5) 0.034(4) -0.014(3) 0.019(3) 0.001(3)

loop_
_atom_site_label
_atom_site_type_symbol
_atom_site_fract_x
_atom_site_fract_y
_atom_site_fract_z
_atom_site_U_iso_or_equiv
_atom_site_thermal_displace_type
_atom_site_occupancy
_atom_site_calc_flag
_atom_site_refinement_flags
W1 W 0.5000 0.85835(3) 0.7500 0.01991(15) Uani 1 d S
Cl1 Cl 0.3036(2) 0.8968(2) 0.73383(9) 0.0453(5) Uani 1 d .
Si1 Si 0.51849(15) 0.71711(13) 0.62232(7) 0.0181(4) Uani 1 d .
N1 N 0.5118(4) 0.7809(4) 0.6886(2) 0.0213(12) Uani 1 d .
N2 N 0.5000 1.0360(6) 0.7500 0.022(2) Uani 1 d S
C1 C 0.5591(6) 1.0904(5) 0.7133(3) 0.030(2) Uani 1 d .
H1A H 0.6022(6) 1.0529(5) 0.6873(3) 0.036 Uiso 1 calc R
C2 C 0.5603(6) 1.1975(5) 0.7113(3) 0.034(2) Uani 1 d .
H2A H 0.6019(6) 1.2330(5) 0.6839(3) 0.041 Uiso 1 calc R
C3 C 0.5000 1.2534(8) 0.7500 0.040(3) Uani 1 d S
H3A H 0.5000 1.3276(8) 0.7500 0.048 Uiso 1 calc SR
C4 C 0.4495(7) 0.8134(6) 0.5663(3) 0.033(2) Uani 1 d .
C5 C 0.3207(7) 0.8131(7) 0.5695(4) 0.050(2) Uani 1 d .
H5A H 0.2919(7) 0.7425(7) 0.5618(4) 0.075 Uiso 1 calc R
H5B H 0.2868(7) 0.8615(7) 0.5406(4) 0.075 Uiso 1 calc R
H5C H 0.3021(7) 0.8352(7) 0.6082(4) 0.075 Uiso 1 calc R
C6 C 0.4862(8) 0.9257(6) 0.5788(3) 0.051(2) Uani 1 d .
H6A H 0.4700(8) 0.9443(6) 0.6184(3) 0.077 Uiso 1 calc R
H6B H 0.4455(8) 0.9729(6) 0.5515(3) 0.077 Uiso 1 calc R
H6C H 0.5666(8) 0.9321(6) 0.5746(3) 0.077 Uiso 1 calc R
C7 C 0.4753(7) 0.7853(6) 0.5041(3) 0.044(2) Uani 1 d .
H7A H 0.4520(7) 0.7132(6) 0.4957(3) 0.067 Uiso 1 calc R
H7B H 0.5558(7) 0.7920(6) 0.5001(3) 0.067 Uiso 1 calc R
H7C H 0.4347(7) 0.8327(6) 0.4769(3) 0.067 Uiso 1 calc R
C8 C 0.4358(6) 0.5899(6) 0.6264(3) 0.030(2) Uani 1 d .
C9 C 0.4044(7) 0.5409(6) 0.5669(3) 0.038(2) Uani 1 d .
H9A H 0.4720(7) 0.5310(6) 0.5461(3) 0.058 Uiso 1 calc R
H9B H 0.3528(7) 0.5874(6) 0.5446(3) 0.058 Uiso 1 calc R
H9C H 0.3683(7) 0.4732(6) 0.5721(3) 0.058 Uiso 1 calc R
C10 C 0.5044(8) 0.5060(6) 0.6622(4) 0.050(2) Uani 1 d .
H10A H 0.5743(8) 0.4920(6) 0.6440(4) 0.075 Uiso 1 calc R
H10B H 0.4608(8) 0.4414(6) 0.6634(4) 0.075 Uiso 1 calc R
H10C H 0.5214(8) 0.5316(6) 0.7017(4) 0.075 Uiso 1 calc R
C11 C 0.3304(7) 0.6050(7) 0.6584(4) 0.052(2) Uani 1 d .
H11A H 0.3499(7) 0.6361(7) 0.6963(4) 0.078 Uiso 1 calc R
H11B H 0.2944(7) 0.5372(7) 0.6634(4) 0.078 Uiso 1 calc R
H11C H 0.2789(7) 0.6513(7) 0.6359(4) 0.078 Uiso 1 calc R
C12 C 0.6740(6) 0.6948(5) 0.6133(3) 0.027(2) Uani 1 d .
C13 C 0.7326(6) 0.7984(6) 0.6003(3) 0.042(2) Uani 1 d .
H13A H 0.6982(6) 0.8284(6) 0.5644(3) 0.063 Uiso 1 calc R
H13B H 0.8120(6) 0.7852(6) 0.5959(3) 0.063 Uiso 1 calc R
H13C H 0.7248(6) 0.8473(6) 0.6323(3) 0.063 Uiso 1 calc R
C14 C 0.7341(6) 0.6559(7) 0.6695(3) 0.044(2) Uani 1 d .
H14A H 0.7011(6) 0.5895(7) 0.6807(3) 0.066 Uiso 1 calc R
H14B H 0.7262(6) 0.7077(7) 0.7001(3) 0.066 Uiso 1 calc R
H14C H 0.8134(6) 0.6456(7) 0.6637(3) 0.066 Uiso 1 calc R
C15 C 0.6940(7) 0.6178(6) 0.5639(3) 0.039(2) Uani 1 d .
H15A H 0.6554(7) 0.6430(6) 0.5279(3) 0.058 Uiso 1 calc R
H15B H 0.6650(7) 0.5488(6) 0.5734(3) 0.058 Uiso 1 calc R
H15C H 0.7743(7) 0.6127(6) 0.5589(3) 0.058 Uiso 1 calc R

loop_
_atom_type_symbol
_atom_type_description
_atom_type_scat_dispersion_real
_atom_type_scat_dispersion_imag
_atom_type_scat_source
C C 0.0033 0.0016 'International Tables Vol C Tables 4.2.6.8 and 6.1.1.4'
H H 0.0000 0.0000 'International Tables Vol C Tables 4.2.6.8 and 6.1.1.4'
N N 0.0061 0.0033 'International Tables Vol C Tables 4.2.6.8 and 6.1.1.4'
Si Si 0.0817 0.0704 'International Tables Vol C Tables 4.2.6.8 and 6.1.1.4'
Cl Cl 0.1484 0.1585 'International Tables Vol C Tables 4.2.6.8 and 6.1.1.4'
W W -0.8490 6.8722 'International Tables Vol C Tables 4.2.6.8 and 6.1.1.4'

loop_
_geom_angle_atom_site_label_1
_geom_angle_atom_site_label_2
_geom_angle_atom_site_label_3
_geom_angle
_geom_angle_site_symmetry_1
_geom_angle_site_symmetry_3
N1 W1 N1 110.8(4) . 6_657
N1 W1 N2 124.6(2) . .
N1 W1 N2 124.6(2) 6_657 .
N1 W1 Cl1 97.1(2) . .
N1 W1 Cl1 96.2(2) 6_657 .
N2 W1 Cl1 78.22(5) . .
N1 W1 Cl1 96.2(2) . 6_657
N1 W1 Cl1 97.1(2) 6_657 6_657
N2 W1 Cl1 78.23(5) . 6_657
Cl1 W1 Cl1 156.45(10) . 6_657
N1 Si1 C8 107.4(3) . .
N1 Si1 C12 105.7(3) . .
C8 Si1 C12 113.0(3) . .
N1 Si1 C4 104.4(3) . .
C8 Si1 C4 112.1(3) . .
C12 Si1 C4 113.4(3) . .
Si1 N1 W1 172.9(4) . .
C1 N2 C1 117.5(8) . 6_657
C1 N2 W1 121.3(4) . .
C1 N2 W1 121.3(4) 6_657 .
N2 C1 C2 123.2(7) . .
C1 C2 C3 119.1(7) . .
C2 C3 C2 118.0(10) 6_657 .
C6 C4 C7 109.0(6) . .
C6 C4 C5 105.6(6) . .
C7 C4 C5 108.1(6) . .
C6 C4 Si1 111.6(5) . .
C7 C4 Si1 112.0(5) . .
C5 C4 Si1 110.3(5) . .
C11 C8 C9 109.1(6) . .
C11 C8 C10 104.8(6) . .
C9 C8 C10 106.5(6) . .
C11 C8 Si1 111.6(5) . .
C9 C8 Si1 113.5(5) . .
C10 C8 Si1 110.9(5) . .
C14 C12 C13 104.7(6) . .
C14 C12 C15 109.6(6) . .
C13 C12 C15 107.9(6) . .
C14 C12 Si1 111.2(5) . .
C13 C12 Si1 110.8(5) . .
C15 C12 Si1 112.3(5) . .

loop_
_geom_bond_atom_site_label_1
_geom_bond_atom_site_label_2
_geom_bond_distance
_geom_bond_site_symmetry_2
W1 N1 1.747(5) .
W1 N1 1.747(5) 6_657
W1 N2 2.275(7) .
W1 Cl1 2.412(2) .
W1 Cl1 2.412(2) 6_657
Si1 N1 1.746(5) .
Si1 C8 1.913(7) .
Si1 C12 1.913(7) .
Si1 C4 1.935(7) .
N2 C1 1.340(8) .
N2 C1 1.340(8) 6_657
C1 C2 1.373(10) .
C2 C3 1.389(9) .
C3 C2 1.389(9) 6_657
C4 C6 1.526(10) .
C4 C7 1.537(9) .
C4 C5 1.552(11) .
C8 C11 1.521(10) .
C8 C9 1.538(9) .
C8 C10 1.557(11) .
C12 C14 1.527(10) .
C12 C13 1.540(10) .
C12 C15 1.543(9) .
